data_4020575
loop_
_publ_author_name
'Romain No\"el'
'Corinne Vanucci-Bacqu\'e'
'Marie-Claude Fargeau-Bellassoued'
'G\'erard Lhommet'

_publ_section_title
;
 Synthesis of New Chiral 6-Carbonyl
 2,3,8,8a-Tetrahydro-7H-oxazolo[3,2-a]pyridines
;
_journal_name_full 'Journal of Organic Chemistry'
_journal_page_first 9044
_journal_page_last 9047
_journal_paper_doi 10.1021/jo051192p
_journal_volume 70
_journal_year 2005
_chemical_formula_moiety 'C16 H19 N1 O2'
_chemical_formula_sum 'C16 H19 N O2'
_chemical_formula_weight 257.33
_space_group_IT_number 19
_symmetry_cell_setting orthorhombic
_symmetry_space_group_name_Hall 'P 2ac 2ab'
_symmetry_space_group_name_H-M 'P 21 21 21'
_cell_angle_alpha 90
_cell_angle_beta 90
_cell_angle_gamma 90
_cell_formula_units_Z 4
_cell_length_a 6.037(2)
_cell_length_b 7.533(2)
_cell_length_c 30.403(5)
_cell_measurement_temperature 295
_cell_volume 1382.6(6)
_diffrn_ambient_temperature 295
_exptl_crystal_density_diffrn 1.236
_cod_depositor_comments
;
The following automatic conversions were performed:
'_symmetry_cell_setting' value 'Orthorhombic' changed to 'orthorhombic'
according to '/home/saulius/struct/CIF-dictionaries/cif_core.dic'
dictionary named 'cif_core.dic' version 2.4.1 from 2010-06-29.

Automatic conversion script
Id: cif_fix_enum 1527 2010-12-29 10:47:43Z saulius 
;
_cod_original_sg_symbol_H-M 'P 21 21 21 '
_cod_original_formula_sum 'C16 H19 N1 O2'
_cod_database_code 4020575

loop_
_symmetry_equiv_pos_as_xyz
x,y,z
x+1/2,-y+1/2,-z
-x,y+1/2,-z+1/2
-x+1/2,-y,z+1/2

loop_
_atom_site_label
_atom_site_type_symbol
_atom_site_fract_x
_atom_site_fract_y
_atom_site_fract_z
_atom_site_U_iso_or_equiv
_atom_site_occupancy
_atom_site_adp_type
_atom_site_refinement_flags_posn
_atom_site_refinement_flags_adp
_atom_site_refinement_flags_occupancy
_atom_site_disorder_assembly
_atom_site_disorder_group
_atom_site_attached_hydrogens
C1 C 0.9513(8) 1.2622(7) 0.95857(15) 0.0682 1.0000 Uani . . . . . .
C2 C 0.7645(7) 1.2516(6) 0.92592(14) 0.0540 1.0000 Uani . . . . . .
C3 C 0.6341(7) 1.0906(5) 0.92395(11) 0.0407 1.0000 Uani . . . . . .
C4 C 0.6961(7) 0.9364(5) 0.95410(12) 0.0494 1.0000 Uani . . . . . .
C5 C 0.5026(8) 0.8095(5) 0.96069(13) 0.0533 1.0000 Uani . . . . . .
C6 C 0.4160(7) 0.7542(5) 0.91662(12) 0.0462 1.0000 Uani . . . . . .
C7 C 0.4588(7) 1.0700(5) 0.89504(11) 0.0383 1.0000 Uani . . . . . .
C8 C 0.3617(8) 1.2187(5) 0.86844(13) 0.0518 1.0000 Uani . . . . . .
C9 C 0.1158(8) 0.6762(6) 0.87731(14) 0.0562 1.0000 Uani . . . . . .
C10 C 0.1591(7) 0.8713(5) 0.86353(13) 0.0440 1.0000 Uani . . . . . .
C11 C 0.1902(7) 0.8882(5) 0.81432(12) 0.0426 1.0000 Uani . . . . . .
C12 C 0.3803(7) 0.8282(6) 0.79369(13) 0.0551 1.0000 Uani . . . . . .
C13 C 0.4024(8) 0.8373(7) 0.74846(15) 0.0662 1.0000 Uani . . . . . .
C14 C 0.2339(9) 0.9088(7) 0.72338(14) 0.0681 1.0000 Uani . . . . . .
C15 C 0.0461(9) 0.9680(7) 0.74311(15) 0.0669 1.0000 Uani . . . . . .
C16 C 0.0223(8) 0.9592(6) 0.78885(14) 0.0556 1.0000 Uani . . . . . .
O1 O 0.7391(7) 1.3807(5) 0.90102(14) 0.0956 1.0000 Uani . . . . . .
O2 O 0.2129(5) 0.6616(4) 0.92001(9) 0.0608 1.0000 Uani . . . . . .
N1 N 0.3590(5) 0.9093(4) 0.88962(9) 0.0395 1.0000 Uani . . . . . .
H11 H 1.0291 1.3784 0.9563 0.082(4) 1.0000 Uiso . . . . . .
H12 H 0.8965 1.2433 0.9890 0.082(4) 1.0000 Uiso . . . . . .
H13 H 1.0639 1.1642 0.9516 0.082(4) 1.0000 Uiso . . . . . .
H41 H 0.7406 0.9848 0.9833 0.082(4) 1.0000 Uiso . . . . . .
H42 H 0.8226 0.8704 0.9407 0.082(4) 1.0000 Uiso . . . . . .
H51 H 0.3817 0.8697 0.9773 0.082(4) 1.0000 Uiso . . . . . .
H52 H 0.5533 0.7021 0.9769 0.082(4) 1.0000 Uiso . . . . . .
H61 H 0.5271 0.6788 0.9010 0.082(4) 1.0000 Uiso . . . . . .
H81 H 0.2354 1.1715 0.8500 0.082(4) 1.0000 Uiso . . . . . .
H82 H 0.3021 1.3129 0.8885 0.082(4) 1.0000 Uiso . . . . . .
H83 H 0.4760 1.2706 0.8487 0.082(4) 1.0000 Uiso . . . . . .
H91 H -0.0467 0.6512 0.8784 0.082(4) 1.0000 Uiso . . . . . .
H92 H 0.1880 0.5921 0.8561 0.082(4) 1.0000 Uiso . . . . . .
H101 H 0.0346 0.9493 0.8734 0.082(4) 1.0000 Uiso . . . . . .
H121 H 0.5028 0.7744 0.8119 0.082(4) 1.0000 Uiso . . . . . .
H131 H 0.5424 0.7979 0.7339 0.082(4) 1.0000 Uiso . . . . . .
H141 H 0.2479 0.9120 0.6904 0.082(4) 1.0000 Uiso . . . . . .
H151 H -0.0746 1.0210 0.7249 0.082(4) 1.0000 Uiso . . . . . .
H161 H -0.1155 1.0034 0.8029 0.082(4) 1.0000 Uiso . . . . . .

loop_
_atom_site_aniso_label
_atom_site_aniso_U_11
_atom_site_aniso_U_22
_atom_site_aniso_U_33
_atom_site_aniso_U_23
_atom_site_aniso_U_13
_atom_site_aniso_U_12
C1 0.067(3) 0.081(3) 0.057(2) -0.004(2) 0.001(2) -0.031(3)
C2 0.053(3) 0.049(2) 0.061(3) -0.003(2) 0.007(2) -0.008(2)
C3 0.046(2) 0.0377(18) 0.0382(19) 0.0039(16) 0.0061(18) -0.003(2)
C4 0.052(3) 0.052(2) 0.044(2) 0.0018(18) 0.001(2) -0.003(2)
C5 0.062(3) 0.051(2) 0.046(2) 0.019(2) -0.001(2) -0.005(2)
C6 0.056(2) 0.0343(19) 0.048(2) 0.0114(17) -0.001(2) -0.004(2)
C7 0.047(2) 0.0334(19) 0.0345(17) 0.0030(14) 0.0105(17) -0.0027(19)
C8 0.068(3) 0.034(2) 0.054(2) 0.0074(17) 0.001(2) -0.002(2)
C9 0.065(3) 0.048(2) 0.055(2) 0.010(2) -0.004(2) -0.019(2)
C10 0.046(2) 0.041(2) 0.045(2) -0.0031(17) 0.0026(18) -0.0027(19)
C11 0.049(2) 0.0368(19) 0.0416(19) 0.0005(17) -0.0041(19) -0.0015(19)
C12 0.053(3) 0.063(3) 0.049(2) -0.003(2) -0.003(2) 0.003(2)
C13 0.067(3) 0.081(3) 0.051(2) -0.012(2) 0.009(3) 0.001(3)
C14 0.086(4) 0.071(3) 0.047(2) 0.003(2) -0.004(3) -0.010(3)
C15 0.075(3) 0.070(3) 0.055(3) 0.014(2) -0.018(3) 0.003(3)
C16 0.052(3) 0.051(2) 0.064(3) 0.007(2) -0.003(2) 0.009(2)
O1 0.091(3) 0.061(2) 0.134(3) 0.034(2) -0.032(3) -0.036(2)
O2 0.073(2) 0.0528(16) 0.0571(18) 0.0160(14) -0.0035(16) -0.0235(17)
N1 0.0526(19) 0.0306(15) 0.0352(15) 0.0053(13) -0.0036(15) -0.0050(17)

loop_
_geom_bond_atom_site_label_1
_geom_bond_site_symmetry_1
_geom_bond_atom_site_label_2
_geom_bond_site_symmetry_2
_geom_bond_distance
_geom_bond_publ_flag
C1 . C2 . 1.505(6) yes
C1 . H11 . 0.995 no
C1 . H12 . 0.993 no
C1 . H13 . 1.025 no
C2 . C3 . 1.447(5) yes
C2 . O1 . 1.242(5) yes
C3 . C4 . 1.526(5) yes
C3 . C7 . 1.384(5) yes
C4 . C5 . 1.523(6) yes
C4 . H41 . 0.997 no
C4 . H42 . 0.998 no
C5 . C6 . 1.497(5) yes
C5 . H51 . 0.997 no
C5 . H52 . 0.996 no
C6 . O2 . 1.414(5) yes
C6 . N1 . 1.469(5) yes
C6 . H61 . 1.000 no
C7 . C8 . 1.501(5) yes
C7 . N1 . 1.363(5) yes
C8 . H81 . 1.011 no
C8 . H82 . 1.002 no
C8 . H83 . 0.995 no
C9 . C10 . 1.551(6) yes
C9 . O2 . 1.428(5) yes
C9 . H91 . 1.000 no
C9 . H92 . 1.004 no
C10 . C11 . 1.513(5) yes
C10 . N1 . 1.472(5) yes
C10 . H101 . 1.000 no
C11 . C12 . 1.383(6) yes
C11 . C16 . 1.383(6) yes
C12 . C13 . 1.383(6) yes
C12 . H121 . 1.010 no
C13 . C14 . 1.380(7) yes
C13 . H131 . 0.999 no
C14 . C15 . 1.358(7) yes
C14 . H141 . 1.005 no
C15 . C16 . 1.400(6) yes
C15 . H151 . 0.998 no
C16 . H161 . 0.993 no

loop_
_cod_related_entry_id
_cod_related_entry_database
_cod_related_entry_code
1 ChemSpider 21176359
